data_2018175
loop_
_publ_author_name
'Smith, Graham'
'Wermuth, Urs D.'

_publ_section_title
;
 2,3-Dimethoxy-10-oxostrychnidinium 2-(2,4,6-trinitroanilino)benzoate
 monohydrate: a 1:1 proton-transfer salt of brucine with
 <i>o</i>-picraminobenzoic acid
;
_journal_coeditor_code FG3225
_journal_issue 8
_journal_name_full 'Acta Crystallographica Section C'
_journal_page_first o334
_journal_page_last o336
_journal_paper_doi 10.1107/S010827011102782X
_journal_volume 67
_journal_year 2011
_chemical_formula_iupac 'C23 H27 N2 O4 +, C13 H7 N4 O8 -, H2 O'
_chemical_formula_moiety 'C23 H27 N2 O4 +, C13 H7 N4 O8 -, H2 O'
_chemical_formula_sum 'C36 H36 N6 O13'
_chemical_formula_weight 760.71
_chemical_melting_point 474
_chemical_name_common 'brucinium 2-(picramino)benzoate monohydrate'
_chemical_name_systematic
;
2,3-Dimethoxy-10-oxostrychnidinium 2-(2,4,6-trinitroanilino)benzoate monohydrate
;
_space_group_IT_number 19
_symmetry_cell_setting orthorhombic
_symmetry_space_group_name_Hall 'P 2ac 2ab'
_symmetry_space_group_name_H-M 'P 21 21 21'
_atom_sites_solution_hydrogens geom
_atom_sites_solution_primary direct
_atom_sites_solution_secondary difmap
_audit_creation_method SHELXL97
_cell_angle_alpha 90.00
_cell_angle_beta 90.00
_cell_angle_gamma 90.00
_cell_formula_units_Z 4
_cell_length_a 12.4407(3)
_cell_length_b 19.1542(5)
_cell_length_c 14.6744(4)
_cell_measurement_reflns_used 5473
_cell_measurement_temperature 173(2)
_cell_measurement_theta_max 28.66
_cell_measurement_theta_min 3.22
_cell_volume 3496.79(16)
_computing_cell_refinement 'CrysAlis PRO (Oxford Diffraction, 2010)'
_computing_data_collection 'CrysAlis PRO (Oxford Diffraction, 2010)'
_computing_data_reduction 'CrysAlis PRO (Oxford Diffraction, 2010)'
_computing_molecular_graphics 'PLATON (Spek, 2009)'
_computing_publication_material 'PLATON (Spek, 2009)'
_computing_structure_refinement 'SHELXL97 (Sheldrick, 2008) within WinGX (Farrugia, 1999)'
_computing_structure_solution 'SIR92 (Altomare <i>et al.</i>, 1994)'
_diffrn_ambient_temperature 173(2)
_diffrn_detector_area_resol_mean 16.077
_diffrn_measured_fraction_theta_full 0.997
_diffrn_measured_fraction_theta_max 0.897
_diffrn_measurement_device_type 'Oxford Gemini-S CCD area-detector'
_diffrn_measurement_method \w
_diffrn_radiation_monochromator graphite
_diffrn_radiation_source 'Enhance(Mo) X-ray source'
_diffrn_radiation_type MoK\a
_diffrn_radiation_wavelength 0.71073
_diffrn_reflns_av_R_equivalents 0.0313
_diffrn_reflns_av_sigmaI/netI 0.0544
_diffrn_reflns_limit_h_max 16
_diffrn_reflns_limit_h_min -15
_diffrn_reflns_limit_k_max 24
_diffrn_reflns_limit_k_min -15
_diffrn_reflns_limit_l_max 19
_diffrn_reflns_limit_l_min -10
_diffrn_reflns_number 12634
_diffrn_reflns_theta_full 26.00
_diffrn_reflns_theta_max 28.72
_diffrn_reflns_theta_min 3.22
_diffrn_standards_number 0
_exptl_absorpt_coefficient_mu 0.112
_exptl_absorpt_correction_T_max 0.980
_exptl_absorpt_correction_T_min 0.911
_exptl_absorpt_correction_type multi-scan
_exptl_absorpt_process_details '(CrysAlis PRO; Oxford Diffraction, 2010)'
_exptl_crystal_colour orange--red
_exptl_crystal_density_diffrn 1.445
_exptl_crystal_density_method 'not measured'
_exptl_crystal_description prism
_exptl_crystal_F_000 1592
_exptl_crystal_size_max 0.35
_exptl_crystal_size_mid 0.15
_exptl_crystal_size_min 0.12
_refine_diff_density_max 0.582
_refine_diff_density_min -0.199
_refine_ls_extinction_method none
_refine_ls_goodness_of_fit_ref 0.960
_refine_ls_hydrogen_treatment constr
_refine_ls_matrix_type full
_refine_ls_number_parameters 506
_refine_ls_number_reflns 4487
_refine_ls_number_restraints 0
_refine_ls_restrained_S_all 0.960
_refine_ls_R_factor_all 0.0643
_refine_ls_R_factor_gt 0.0434
_refine_ls_shift/su_max 0.00
_refine_ls_shift/su_mean 0.00
_refine_ls_structure_factor_coef Fsqd
_refine_ls_weighting_details 'calc w = 1/[\s^2^(Fo^2^)+(0.0670P)^2^] where P=(Fo^2^+2Fc^2^)/3'
_refine_ls_weighting_scheme calc
_refine_ls_wR_factor_gt 0.1034
_refine_ls_wR_factor_ref 0.1088
_reflns_number_gt 3291
_reflns_number_total 4487
_reflns_threshold_expression I>2\s(I)
_cod_data_source_file fg3225.cif
_cod_data_source_block I
_cod_database_code 2018175
_cod_database_fobs_code 2018175

loop_
_symmetry_equiv_pos_as_xyz
'x, y, z'
'-x+1/2, -y, z+1/2'
'x+1/2, -y+1/2, -z'
'-x, y+1/2, -z+1/2'

loop_
_atom_site_aniso_label
_atom_site_aniso_U_11
_atom_site_aniso_U_22
_atom_site_aniso_U_33
_atom_site_aniso_U_12
_atom_site_aniso_U_13
_atom_site_aniso_U_23
O2 0.0174(10) 0.0278(11) 0.0391(13) 0.0034(10) -0.0001(10) -0.0026(10)
O3 0.0271(12) 0.0209(11) 0.0487(14) 0.0075(10) -0.0011(12) -0.0025(10)
O24 0.0199(11) 0.0239(11) 0.0540(15) 0.0016(10) 0.0092(11) -0.0065(11)
O25 0.0291(12) 0.0191(11) 0.0511(15) -0.0045(10) -0.0016(12) -0.0002(11)
N9 0.0199(12) 0.0175(12) 0.0298(14) 0.0015(11) 0.0000(11) 0.0006(11)
N19 0.0187(12) 0.0170(12) 0.0367(15) -0.0013(11) -0.0005(12) -0.0020(11)
C1 0.0177(14) 0.0199(14) 0.0270(16) 0.0002(12) -0.0015(13) -0.0028(13)
C2 0.0192(15) 0.0289(16) 0.0243(15) 0.0028(14) -0.0011(13) 0.0010(14)
C3 0.0278(16) 0.0197(14) 0.0255(16) 0.0061(14) -0.0031(14) -0.0025(13)
C4 0.0242(15) 0.0172(14) 0.0286(16) -0.0008(13) -0.0027(14) -0.0002(14)
C5 0.0208(14) 0.0217(15) 0.0215(15) -0.0006(13) 0.0012(13) -0.0009(13)
C6 0.0217(14) 0.0199(15) 0.0229(15) 0.0020(13) -0.0020(13) -0.0003(12)
C7 0.0132(13) 0.0206(14) 0.0279(16) 0.0028(12) 0.0007(12) -0.0011(13)
C8 0.0175(14) 0.0160(14) 0.0289(16) -0.0014(12) 0.0019(13) -0.0022(12)
C10 0.0231(15) 0.0216(15) 0.0286(16) -0.0012(13) 0.0018(14) -0.0002(13)
C11 0.0171(14) 0.0253(15) 0.0311(16) -0.0058(14) -0.0002(13) 0.0003(14)
C12 0.0207(15) 0.0226(15) 0.0327(17) -0.0006(14) -0.0008(14) -0.0016(14)
C13 0.0168(13) 0.0186(14) 0.0268(16) -0.0009(13) 0.0031(13) -0.0009(13)
C14 0.0198(15) 0.0229(15) 0.0303(17) -0.0005(14) -0.0033(14) 0.0013(14)
C15 0.0248(16) 0.0203(15) 0.0312(17) -0.0018(14) 0.0036(14) 0.0034(13)
C16 0.0149(14) 0.0175(13) 0.0331(17) -0.0012(12) 0.0035(13) 0.0001(13)
C17 0.0187(15) 0.0225(15) 0.0306(17) -0.0006(14) 0.0014(14) -0.0017(13)
C18 0.0260(17) 0.0245(16) 0.0299(17) -0.0007(14) -0.0009(15) -0.0060(14)
C20 0.0216(15) 0.0180(14) 0.0421(19) 0.0046(13) -0.0010(15) -0.0021(14)
C21 0.0191(15) 0.0186(14) 0.0435(19) 0.0009(13) -0.0025(15) 0.0026(14)
C22 0.0260(17) 0.0220(16) 0.056(2) 0.0031(15) -0.0015(17) -0.0049(17)
C23 0.0188(16) 0.0277(18) 0.076(3) 0.0019(15) -0.0003(18) -0.0028(19)
C25 0.0187(15) 0.0330(17) 0.0412(19) -0.0026(15) 0.0013(15) 0.0022(16)
C26 0.039(2) 0.0245(17) 0.058(3) 0.0078(17) -0.0003(19) -0.0052(17)
O2A 0.0327(13) 0.0292(13) 0.0563(16) -0.0073(12) 0.0093(12) -0.0160(12)
O3A 0.0586(18) 0.0367(14) 0.0589(17) 0.0214(15) -0.0006(15) -0.0066(13)
O21A 0.0278(13) 0.0555(17) 0.0509(17) -0.0069(13) 0.0052(13) 0.0146(14)
O22A 0.0366(15) 0.0239(13) 0.115(3) -0.0121(12) -0.0065(17) 0.0028(16)
O41A 0.0449(16) 0.0317(14) 0.0723(19) 0.0150(14) -0.0061(15) -0.0092(14)
O42A 0.0224(12) 0.0469(16) 0.0548(17) 0.0028(13) 0.0010(12) -0.0015(13)
O61A 0.0559(17) 0.0311(14) 0.099(2) -0.0140(15) 0.0387(18) -0.0075(15)
O62A 0.0416(15) 0.0297(12) 0.089(2) -0.0063(13) 0.0291(16) -0.0214(15)
N1A 0.0248(14) 0.0205(12) 0.0319(15) -0.0011(11) -0.0007(12) -0.0065(12)
N21A 0.0224(14) 0.0297(16) 0.061(2) -0.0069(13) -0.0120(16) 0.0142(15)
N41A 0.0307(16) 0.0359(17) 0.0397(17) 0.0109(15) -0.0111(14) -0.0030(14)
N61A 0.0324(15) 0.0260(14) 0.0403(17) -0.0071(13) 0.0088(14) -0.0052(13)
C1A 0.0197(15) 0.0251(15) 0.0253(16) -0.0014(13) 0.0010(13) 0.0025(14)
C2A 0.0261(16) 0.0276(16) 0.0224(15) 0.0017(14) 0.0002(13) 0.0030(13)
C3A 0.0287(18) 0.045(2) 0.0288(17) 0.0058(17) 0.0007(15) 0.0028(17)
C4A 0.0234(17) 0.047(2) 0.0325(18) -0.0084(17) -0.0025(15) 0.0010(17)
C5A 0.0347(18) 0.0299(17) 0.0309(17) -0.0057(16) -0.0106(16) 0.0001(15)
C6A 0.0248(16) 0.0248(16) 0.0299(16) 0.0027(14) -0.0049(14) 0.0001(14)
C11A 0.0222(15) 0.0255(15) 0.0238(16) -0.0033(14) -0.0003(14) -0.0011(13)
C21A 0.0225(15) 0.0253(16) 0.0361(18) -0.0069(14) -0.0050(15) 0.0013(15)
C22A 0.0376(19) 0.0263(17) 0.0272(17) 0.0023(17) 0.0121(16) 0.0028(14)
C31A 0.0279(16) 0.0201(15) 0.0414(19) 0.0027(15) -0.0116(15) -0.0017(14)
C41A 0.0246(16) 0.0268(16) 0.0299(17) 0.0043(15) -0.0059(15) -0.0010(14)
C51A 0.0202(15) 0.0310(17) 0.0262(16) -0.0030(15) -0.0003(14) 0.0006(14)
C61A 0.0259(16) 0.0214(15) 0.0254(15) -0.0022(14) -0.0024(14) -0.0030(13)
O1W 0.046(2) 0.0161(16) 0.105(3) 0.0007(16) -0.013(2) -0.0253(19)

loop_
_atom_site_type_symbol
_atom_site_label
_atom_site_fract_x
_atom_site_fract_y
_atom_site_fract_z
_atom_site_U_iso_or_equiv
_atom_site_thermal_displace_type
_atom_site_calc_flag
_atom_site_refinement_flags
_atom_site_occupancy
O O2 0.43311(17) 0.76601(11) 0.13182(15) 0.0281(7) Uani . . 1.000
O O3 0.54210(18) 0.88045(11) 0.13700(17) 0.0322(7) Uani . . 1.000
O O24 1.13073(17) 0.63667(11) 0.10356(18) 0.0326(7) Uani . . 1.000
O O25 0.94682(19) 0.84959(10) 0.11056(17) 0.0331(7) Uani . . 1.000
N N9 0.8737(2) 0.74233(13) 0.08799(18) 0.0224(7) Uani . . 1.000
N N19 0.7968(2) 0.50747(13) 0.06583(18) 0.0241(8) Uani . . 1.000
C C1 0.5940(2) 0.69516(15) 0.1099(2) 0.0215(8) Uani . . 1.000
C C2 0.5424(2) 0.75837(16) 0.1225(2) 0.0241(9) Uani . . 1.000
C C3 0.6016(3) 0.82112(15) 0.1245(2) 0.0243(9) Uani . . 1.000
C C4 0.7128(2) 0.82058(16) 0.1131(2) 0.0233(9) Uani . . 1.000
C C5 0.7633(2) 0.75610(16) 0.0998(2) 0.0213(8) Uani . . 1.000
C C6 0.7057(2) 0.69462(15) 0.0984(2) 0.0215(8) Uani . . 1.000
C C7 0.7773(2) 0.63375(15) 0.0744(2) 0.0206(8) Uani . . 1.000
C C8 0.8914(2) 0.66543(14) 0.0880(2) 0.0208(8) Uani . . 1.000
C C10 0.9571(3) 0.78597(15) 0.1077(2) 0.0244(9) Uani . . 1.000
C C11 1.0656(2) 0.75091(16) 0.1238(2) 0.0245(9) Uani . . 1.000
C C12 1.0667(2) 0.67642(16) 0.1652(2) 0.0253(9) Uani . . 1.000
C C13 0.9507(2) 0.64873(15) 0.1765(2) 0.0207(8) Uani . . 1.000
C C14 0.9343(2) 0.57309(16) 0.2070(2) 0.0243(9) Uani . . 1.000
C C15 0.8125(2) 0.56377(17) 0.2203(2) 0.0254(9) Uani . . 1.000
C C16 0.7572(2) 0.56638(15) 0.1289(2) 0.0218(9) Uani . . 1.000
C C17 0.7629(2) 0.60873(16) -0.0243(2) 0.0239(9) Uani . . 1.000
C C18 0.8216(3) 0.53983(16) -0.0256(2) 0.0268(10) Uani . . 1.000
C C20 0.8909(2) 0.46751(15) 0.1057(2) 0.0272(9) Uani . . 1.000
C C21 0.9743(2) 0.51825(16) 0.1389(2) 0.0271(9) Uani . . 1.000
C C22 1.0754(3) 0.51547(17) 0.1088(3) 0.0347(10) Uani . . 1.000
C C23 1.1585(3) 0.56752(18) 0.1356(3) 0.0408(13) Uani . . 1.000
C C25 0.3698(3) 0.70430(17) 0.1254(3) 0.0310(10) Uani . . 1.000
C C26 0.5997(3) 0.94476(17) 0.1464(3) 0.0405(13) Uani . . 1.000
O O2A 0.70810(19) 0.38946(13) -0.00247(18) 0.0394(8) Uani . . 1.000
O O3A 0.5401(2) 0.42006(14) -0.03672(19) 0.0514(9) Uani . . 1.000
O O21A 0.7589(2) 0.15589(15) 0.00324(19) 0.0447(9) Uani . . 1.000
O O22A 0.7869(2) 0.07097(13) -0.0925(2) 0.0585(12) Uani . . 1.000
O O41A 1.1443(2) 0.06880(13) -0.2137(2) 0.0496(10) Uani . . 1.000
O O42A 1.23433(19) 0.16523(14) -0.22799(19) 0.0414(9) Uani . . 1.000
O O61A 1.0688(2) 0.38010(13) -0.1700(2) 0.0620(10) Uani . . 1.000
O O62A 0.9226(2) 0.39008(13) -0.0948(2) 0.0534(9) Uani . . 1.000
N N1A 0.7865(2) 0.28354(13) -0.09923(18) 0.0257(8) Uani . . 1.000
N N21A 0.8024(2) 0.13002(15) -0.0637(2) 0.0377(10) Uani . . 1.000
N N41A 1.1537(2) 0.13260(16) -0.2063(2) 0.0354(10) Uani . . 1.000
N N61A 0.9899(2) 0.35466(15) -0.1339(2) 0.0329(9) Uani . . 1.000
C C1A 0.6792(2) 0.26329(16) -0.1132(2) 0.0234(9) Uani . . 1.000
C C2A 0.5974(3) 0.30770(16) -0.0813(2) 0.0254(9) Uani . . 1.000
C C3A 0.4906(3) 0.2865(2) -0.0945(2) 0.0342(11) Uani . . 1.000
C C4A 0.4641(3) 0.22466(19) -0.1356(2) 0.0343(11) Uani . . 1.000
C C5A 0.5454(3) 0.18486(18) -0.1736(2) 0.0318(10) Uani . . 1.000
C C6A 0.6513(3) 0.20464(17) -0.1650(2) 0.0265(9) Uani . . 1.000
C C11A 0.8777(2) 0.24640(16) -0.1138(2) 0.0238(9) Uani . . 1.000
C C21A 0.8847(3) 0.17189(16) -0.1116(2) 0.0280(9) Uani . . 1.000
C C22A 0.6174(3) 0.37806(17) -0.0369(2) 0.0304(10) Uani . . 1.000
C C31A 0.9717(3) 0.13470(17) -0.1424(2) 0.0298(10) Uani . . 1.000
C C41A 1.0618(3) 0.17046(17) -0.1701(2) 0.0271(9) Uani . . 1.000
C C51A 1.0671(2) 0.24219(17) -0.1630(2) 0.0258(9) Uani . . 1.000
C C61A 0.9782(3) 0.27870(16) -0.1351(2) 0.0242(9) Uani . . 1.000
O O1W 0.5011(3) 0.54468(17) 0.0418(3) 0.0557(13) Uani . . 0.730
O O2W 0.3660(11) 0.5033(7) -0.1388(9) 0.034(3) Uiso . . 0.170
O O3W 0.5694(16) 0.5455(10) -0.1653(14) 0.023(5) Uiso . . 0.100
H H1 0.55510 0.65370 0.10900 0.0260 Uiso calc R 1.000
H H4 0.75220 0.86180 0.11420 0.0280 Uiso calc R 1.000
H H8 0.93690 0.65280 0.03600 0.0250 Uiso calc R 1.000
H H12 1.10200 0.67770 0.22490 0.0300 Uiso calc R 1.000
H H13 0.91730 0.67780 0.22360 0.0250 Uiso calc R 1.000
H H14 0.97050 0.56600 0.26550 0.0290 Uiso calc R 1.000
H H16 0.67970 0.56100 0.13820 0.0260 Uiso calc R 1.000
H H19 0.74170 0.47690 0.05800 0.0290 Uiso . R 1.000
H H22 1.09470 0.47960 0.06940 0.0420 Uiso calc R 1.000
H H111 1.10720 0.78090 0.16370 0.0290 Uiso calc R 1.000
H H112 1.10300 0.74900 0.06590 0.0290 Uiso calc R 1.000
H H151 0.79820 0.51930 0.24950 0.0310 Uiso calc R 1.000
H H152 0.78490 0.60060 0.25920 0.0310 Uiso calc R 1.000
H H171 0.68750 0.60270 -0.03910 0.0290 Uiso calc R 1.000
H H172 0.79470 0.64140 -0.06700 0.0290 Uiso calc R 1.000
H H181 0.89830 0.54680 -0.03290 0.0320 Uiso calc R 1.000
H H182 0.79580 0.51050 -0.07480 0.0320 Uiso calc R 1.000
H H201 0.86650 0.43860 0.15590 0.0330 Uiso calc R 1.000
H H202 0.92180 0.43720 0.05960 0.0330 Uiso calc R 1.000
H H231 1.16520 0.56820 0.20150 0.0490 Uiso calc R 1.000
H H232 1.22740 0.55390 0.11030 0.0490 Uiso calc R 1.000
H H251 0.29540 0.71590 0.13370 0.0460 Uiso calc R 1.000
H H252 0.39170 0.67190 0.17160 0.0460 Uiso calc R 1.000
H H253 0.37960 0.68360 0.06640 0.0460 Uiso calc R 1.000
H H261 0.55020 0.98170 0.16010 0.0610 Uiso calc R 1.000
H H262 0.63660 0.95500 0.09060 0.0610 Uiso calc R 1.000
H H263 0.65100 0.94060 0.19500 0.0610 Uiso calc R 1.000
H H1A 0.79280 0.32320 -0.06630 0.0310 Uiso . R 1.000
H H3A 0.43560 0.31560 -0.07460 0.0410 Uiso calc R 1.000
H H4A 0.39300 0.20970 -0.13790 0.0410 Uiso calc R 1.000
H H5A 0.52840 0.14430 -0.20530 0.0380 Uiso calc R 1.000
H H6A 0.70480 0.17880 -0.19380 0.0320 Uiso calc R 1.000
H H31A 0.96980 0.08620 -0.14460 0.0360 Uiso calc R 1.000
H H51A 1.13050 0.26560 -0.17700 0.0310 Uiso calc R 1.000
H H11W 0.51340 0.50280 0.01730 0.0670 Uiso . . 0.730
H H12W 0.48440 0.57580 -0.00170 0.0670 Uiso . . 0.730
H H21W 0.41730 0.47820 -0.10960 0.0410 Uiso . . 0.170
H H22W 0.39130 0.54720 -0.13060 0.0410 Uiso . . 0.170
H H31W 0.56050 0.50890 -0.12720 0.0280 Uiso . . 0.100
H H32W 0.52750 0.58190 -0.14620 0.0280 Uiso . . 0.100

loop_
_atom_type_symbol
_atom_type_description
_atom_type_scat_dispersion_real
_atom_type_scat_dispersion_imag
_atom_type_scat_source
C C 0.0033 0.0000 'International Tables Vol C Tables 4.2.6.8 and 6.1.1.4'
H H 0.0000 0.0000 'International Tables Vol C Tables 4.2.6.8 and 6.1.1.4'
N N 0.0061 0.0000 'International Tables Vol C Tables 4.2.6.8 and 6.1.1.4'
O O 0.0106 0.0000 'International Tables Vol C Tables 4.2.6.8 and 6.1.1.4'

loop_
_geom_angle_atom_site_label_1
_geom_angle_atom_site_label_2
_geom_angle_atom_site_label_3
_geom_angle
_geom_angle_publ_flag
C2 O2 C25 116.9(2) no
C3 O3 C26 117.2(3) no
C12 O24 C23 114.6(3) no
H11W O1W H12W 110.00 no
H21W O2W H22W 101.00 no
H31W O3W H32W 109.00 no
C8 N9 C10 119.6(2) no
C5 N9 C10 126.9(3) no
C5 N9 C8 109.2(2) no
C16 N19 C18 107.4(2) no
C16 N19 C20 112.6(2) no
C18 N19 C20 113.1(2) no
C18 N19 H19 108.00 no
C20 N19 H19 108.00 no
C16 N19 H19 108.00 no
C1A N1A C11A 128.8(3) no
O22A N21A C21A 116.5(3) no
O21A N21A C21A 117.9(3) no
O21A N21A O22A 125.5(3) no
O41A N41A C41A 116.9(3) no
O42A N41A C41A 119.0(3) no
O41A N41A O42A 124.1(3) no
O61A N61A O62A 122.4(3) no
O62A N61A C61A 119.4(3) no
O61A N61A C61A 118.3(3) no
C1A N1A H1A 113.00 no
C11A N1A H1A 117.00 no
C2 C1 C6 118.9(3) no
O2 C2 C1 124.5(3) no
O2 C2 C3 115.1(3) no
C1 C2 C3 120.4(3) no
O3 C3 C4 124.0(3) no
O3 C3 C2 115.4(3) no
C2 C3 C4 120.7(3) no
C3 C4 C5 118.0(3) no
N9 C5 C4 128.3(3) no
N9 C5 C6 110.2(2) no
C4 C5 C6 121.5(2) no
C5 C6 C7 110.9(2) no
C1 C6 C5 120.5(3) no
C1 C6 C7 128.3(3) no
C6 C7 C17 113.1(2) no
C8 C7 C17 110.4(2) no
C6 C7 C16 115.5(2) no
C6 C7 C8 102.0(2) no
C8 C7 C16 114.1(2) no
C16 C7 C17 102.1(2) no
N9 C8 C13 106.2(2) no
N9 C8 C7 104.5(2) no
C7 C8 C13 117.9(2) no
O25 C10 C11 121.6(3) no
O25 C10 N9 122.5(3) no
N9 C10 C11 115.9(2) no
C10 C11 C12 118.3(2) no
O24 C12 C11 104.3(2) no
C11 C12 C13 110.5(2) no
O24 C12 C13 114.0(2) no
C12 C13 C14 118.7(2) no
C8 C13 C12 106.7(2) no
C8 C13 C14 112.5(2) no
C15 C14 C21 108.8(2) no
C13 C14 C21 114.5(2) no
C13 C14 C15 106.2(2) no
C14 C15 C16 109.4(2) no
C7 C16 C15 114.6(2) no
N19 C16 C15 111.4(2) no
N19 C16 C7 104.5(2) no
C7 C17 C18 103.2(2) no
N19 C18 C17 104.4(2) no
N19 C20 C21 109.4(2) no
C14 C21 C22 123.3(3) no
C20 C21 C22 121.2(3) no
C14 C21 C20 115.5(2) no
C21 C22 C23 122.7(3) no
O24 C23 C22 111.2(3) no
C2 C1 H1 121.00 no
C6 C1 H1 121.00 no
C3 C4 H4 121.00 no
C5 C4 H4 121.00 no
N9 C8 H8 109.00 no
C13 C8 H8 109.00 no
C7 C8 H8 109.00 no
C12 C11 H111 108.00 no
C10 C11 H111 108.00 no
H111 C11 H112 107.00 no
C10 C11 H112 108.00 no
C12 C11 H112 108.00 no
C11 C12 H12 109.00 no
O24 C12 H12 109.00 no
C13 C12 H12 109.00 no
C12 C13 H13 106.00 no
C14 C13 H13 106.00 no
C8 C13 H13 106.00 no
C15 C14 H14 109.00 no
C21 C14 H14 109.00 no
C13 C14 H14 109.00 no
C14 C15 H151 110.00 no
H151 C15 H152 108.00 no
C16 C15 H152 110.00 no
C14 C15 H152 110.00 no
C16 C15 H151 110.00 no
C15 C16 H16 109.00 no
C7 C16 H16 109.00 no
N19 C16 H16 109.00 no
C7 C17 H171 111.00 no
H171 C17 H172 109.00 no
C7 C17 H172 111.00 no
C18 C17 H171 111.00 no
C18 C17 H172 111.00 no
N19 C18 H181 111.00 no
C17 C18 H182 111.00 no
C17 C18 H181 111.00 no
N19 C18 H182 111.00 no
H181 C18 H182 109.00 no
H201 C20 H202 108.00 no
C21 C20 H201 110.00 no
C21 C20 H202 110.00 no
N19 C20 H202 110.00 no
N19 C20 H201 110.00 no
C23 C22 H22 119.00 no
C21 C22 H22 119.00 no
H231 C23 H232 108.00 no
C22 C23 H232 109.00 no
O24 C23 H231 109.00 no
O24 C23 H232 109.00 no
C22 C23 H231 109.00 no
H251 C25 H252 110.00 no
O2 C25 H251 109.00 no
H252 C25 H253 110.00 no
O2 C25 H253 109.00 no
O2 C25 H252 109.00 no
H251 C25 H253 109.00 no
H261 C26 H262 110.00 no
H262 C26 H263 109.00 no
H261 C26 H263 109.00 no
O3 C26 H263 109.00 no
O3 C26 H262 109.00 no
O3 C26 H261 109.00 no
C2A C1A C6A 119.1(3) no
N1A C1A C2A 118.2(3) no
N1A C1A C6A 122.4(3) no
C1A C2A C22A 124.2(3) no
C3A C2A C22A 118.1(3) no
C1A C2A C3A 117.7(3) no
C2A C3A C4A 122.6(3) no
C3A C4A C5A 118.6(3) no
C4A C5A C6A 120.7(3) no
C1A C6A C5A 120.5(3) no
N1A C11A C61A 122.6(3) no
N1A C11A C21A 124.8(3) no
C21A C11A C61A 112.6(3) no
C11A C21A C31A 124.0(3) no
N21A C21A C11A 120.7(3) no
N21A C21A C31A 114.9(3) no
O2A C22A C2A 118.3(3) no
O3A C22A C2A 116.4(3) no
O2A C22A O3A 125.2(3) no
C21A C31A C41A 118.8(3) no
N41A C41A C31A 120.0(3) no
C31A C41A C51A 120.9(3) no
N41A C41A C51A 119.1(3) no
C41A C51A C61A 119.5(3) no
N61A C61A C11A 121.0(3) no
N61A C61A C51A 115.5(3) no
C11A C61A C51A 123.4(3) no
C4A C3A H3A 119.00 no
C2A C3A H3A 119.00 no
C3A C4A H4A 121.00 no
C5A C4A H4A 121.00 no
C4A C5A H5A 120.00 no
C6A C5A H5A 120.00 no
C5A C6A H6A 120.00 no
C1A C6A H6A 120.00 no
C21A C31A H31A 121.00 no
C41A C31A H31A 121.00 no
C41A C51A H51A 120.00 no
C61A C51A H51A 120.00 no

loop_
_geom_bond_atom_site_label_1
_geom_bond_atom_site_label_2
_geom_bond_distance
_geom_bond_publ_flag
O2 C2 1.374(3) no
O2 C25 1.424(4) no
O3 C3 1.369(4) no
O3 C26 1.432(4) no
O24 C12 1.426(4) no
O24 C23 1.447(4) no
O25 C10 1.226(3) no
O2A C22A 1.256(4) no
O3A C22A 1.254(4) no
O21A N21A 1.226(4) no
O22A N21A 1.223(4) no
O41A N41A 1.232(4) no
O42A N41A 1.224(4) no
O61A N61A 1.217(4) no
O62A N61A 1.221(4) no
O1W H11W 0.8900 no
O1W H12W 0.9000 no
O2W H22W 0.9100 no
O2W H21W 0.9100 no
O3W H31W 0.9000 no
O3W H32W 0.9100 no
N9 C5 1.409(4) no
N9 C8 1.489(4) no
N9 C10 1.363(4) no
N19 C18 1.510(4) no
N19 C20 1.516(4) no
N19 C16 1.540(4) no
N19 H19 0.9100 no
N1A C1A 1.405(4) no
N1A C11A 1.356(4) no
N21A C21A 1.478(4) no
N41A C41A 1.454(4) no
N61A C61A 1.462(4) no
N1A H1A 0.9000 no
C1 C2 1.383(4) no
C1 C6 1.400(4) no
C2 C3 1.410(4) no
C3 C4 1.394(4) no
C4 C5 1.399(4) no
C5 C6 1.379(4) no
C6 C7 1.509(4) no
C7 C16 1.539(4) no
C7 C8 1.557(4) no
C7 C17 1.536(4) no
C8 C13 1.528(4) no
C10 C11 1.526(4) no
C11 C12 1.551(4) no
C12 C13 1.546(4) no
C13 C14 1.530(4) no
C14 C21 1.533(4) no
C14 C15 1.538(4) no
C15 C16 1.508(4) no
C17 C18 1.508(4) no
C20 C21 1.503(4) no
C21 C22 1.334(5) no
C22 C23 1.489(5) no
C1 H1 0.9300 no
C4 H4 0.9300 no
C8 H8 0.9800 no
C11 H112 0.9700 no
C11 H111 0.9700 no
C12 H12 0.9800 no
C13 H13 0.9800 no
C14 H14 0.9800 no
C15 H152 0.9700 no
C15 H151 0.9700 no
C16 H16 0.9800 no
C17 H172 0.9700 no
C17 H171 0.9700 no
C18 H181 0.9700 no
C18 H182 0.9700 no
C20 H202 0.9700 no
C20 H201 0.9700 no
C22 H22 0.9300 no
C23 H232 0.9700 no
C23 H231 0.9700 no
C25 H251 0.9600 no
C25 H252 0.9600 no
C25 H253 0.9600 no
C26 H263 0.9600 no
C26 H261 0.9600 no
C26 H262 0.9600 no
C1A C2A 1.407(4) no
C1A C6A 1.400(4) no
C2A C3A 1.403(5) no
C2A C22A 1.518(4) no
C3A C4A 1.370(5) no
C4A C5A 1.384(5) no
C5A C6A 1.377(5) no
C11A C21A 1.430(4) no
C11A C61A 1.430(4) no
C21A C31A 1.372(5) no
C31A C41A 1.375(5) no
C41A C51A 1.380(5) no
C51A C61A 1.371(4) no
C3A H3A 0.9300 no
C4A H4A 0.9300 no
C5A H5A 0.9300 no
C6A H6A 0.9300 no
C31A H31A 0.9300 no
C51A H51A 0.9300 no

loop_
_geom_hbond_atom_site_label_D
_geom_hbond_atom_site_label_H
_geom_hbond_atom_site_label_A
_geom_hbond_site_symmetry_A
_geom_hbond_distance_DH
_geom_hbond_distance_HA
_geom_hbond_distance_DA
_geom_hbond_angle_DHA
_geom_hbond_publ_flag
N19 H19 O2A . 0.91 1.94 2.708(4) 141 yes
N1A H1A O2A . 0.90 1.90 2.662(3) 141 yes
N1A H1A O62A . 0.90 2.10 2.653(4) 118 yes
O1W H11W O3A . 0.89 1.80 2.695(4) 177 yes
O1W H12W O25 3_465 0.90 2.19 3.091(4) 178 yes
O2W H21W O3A . 0.91 2.17 3.079(14) 179 yes
O2W H22W O25 3_465 0.91 2.11 3.020(14) 179 yes
O3W H31W O3A . 0.90 2.17 3.08(2) 179 yes
O3W H32W O25 3_465 0.91 1.73 2.65(2) 179 yes
C1 H1 O1W . 0.93 2.41 3.263(4) 153 no
C4A H4A O42A 1_455 0.93 2.53 3.364(4) 150 no
C20 H202 O62A . 0.97 2.44 3.319(4) 150 no

loop_
_geom_torsion_atom_site_label_1
_geom_torsion_atom_site_label_2
_geom_torsion_atom_site_label_3
_geom_torsion_atom_site_label_4
_geom_torsion
_geom_torsion_publ_flag
C25 O2 C2 C1 -1.8(4) no
C25 O2 C2 C3 176.8(3) no
C26 O3 C3 C2 175.4(3) no
C26 O3 C3 C4 -5.4(4) no
C23 O24 C12 C11 170.2(2) no
C23 O24 C12 C13 -69.2(3) no
C12 O24 C23 C22 89.1(4) no
C8 N9 C5 C4 172.9(3) no
C8 N9 C5 C6 -6.0(3) no
C10 N9 C5 C4 16.5(5) no
C10 N9 C5 C6 -162.4(3) no
C5 N9 C8 C7 15.1(3) no
C5 N9 C8 C13 -110.2(2) no
C10 N9 C8 C7 173.5(3) no
C10 N9 C8 C13 48.2(3) no
C5 N9 C10 O25 -24.3(5) no
C5 N9 C10 C11 157.2(3) no
C8 N9 C10 O25 -178.5(3) no
C8 N9 C10 C11 3.0(4) no
C18 N19 C16 C7 -8.4(3) no
C18 N19 C16 C15 -132.6(3) no
C20 N19 C16 C7 116.8(2) no
C20 N19 C16 C15 -7.5(3) no
C16 N19 C18 C17 -18.3(3) no
C20 N19 C18 C17 -143.2(2) no
C16 N19 C20 C21 -48.6(3) no
C18 N19 C20 C21 73.4(3) no
C1A N1A C11A C61A 152.2(3) no
C11A N1A C1A C2A 171.4(3) no
C11A N1A C1A C6A -15.0(5) no
C1A N1A C11A C21A -26.5(5) no
O21A N21A C21A C11A -31.2(4) no
O21A N21A C21A C31A 141.2(3) no
O22A N21A C21A C11A 151.7(3) no
O22A N21A C21A C31A -35.8(4) no
O42A N41A C41A C51A 1.4(4) no
O41A N41A C41A C31A 2.7(4) no
O41A N41A C41A C51A -178.1(3) no
O42A N41A C41A C31A -177.8(3) no
O61A N61A C61A C51A 11.1(4) no
O62A N61A C61A C11A 17.0(4) no
O61A N61A C61A C11A -165.2(3) no
O62A N61A C61A C51A -166.8(3) no
C6 C1 C2 O2 178.0(3) no
C2 C1 C6 C5 0.1(4) no
C2 C1 C6 C7 -173.2(3) no
C6 C1 C2 C3 -0.6(4) no
C1 C2 C3 O3 179.7(3) no
O2 C2 C3 O3 1.1(4) no
O2 C2 C3 C4 -178.1(3) no
C1 C2 C3 C4 0.5(4) no
C2 C3 C4 C5 -0.1(4) no
O3 C3 C4 C5 -179.2(3) no
C3 C4 C5 N9 -179.1(3) no
C3 C4 C5 C6 -0.4(4) no
N9 C5 C6 C7 -6.3(3) no
N9 C5 C6 C1 179.3(3) no
C4 C5 C6 C1 0.3(5) no
C4 C5 C6 C7 174.8(3) no
C5 C6 C7 C16 139.3(3) no
C1 C6 C7 C8 -171.1(3) no
C1 C6 C7 C16 -46.8(4) no
C1 C6 C7 C17 70.3(4) no
C5 C6 C7 C17 -103.5(3) no
C5 C6 C7 C8 15.0(3) no
C6 C7 C8 C13 100.1(3) no
C16 C7 C8 N9 -142.7(2) no
C16 C7 C8 C13 -25.2(3) no
C17 C7 C8 N9 103.0(3) no
C17 C7 C8 C13 -139.5(3) no
C6 C7 C16 N19 154.3(2) no
C6 C7 C8 N9 -17.5(3) no
C8 C7 C16 N19 -88.0(3) no
C8 C7 C16 C15 34.2(3) no
C17 C7 C16 N19 31.2(2) no
C17 C7 C16 C15 153.3(2) no
C6 C7 C17 C18 -167.8(2) no
C8 C7 C17 C18 78.7(3) no
C6 C7 C16 C15 -83.6(3) no
C16 C7 C17 C18 -43.0(3) no
N9 C8 C13 C12 -72.2(3) no
N9 C8 C13 C14 155.9(2) no
C7 C8 C13 C12 171.1(2) no
C7 C8 C13 C14 39.3(3) no
O25 C10 C11 C12 150.7(3) no
N9 C10 C11 C12 -30.8(4) no
C10 C11 C12 O24 127.0(3) no
C10 C11 C12 C13 4.1(4) no
O24 C12 C13 C8 -71.7(3) no
O24 C12 C13 C14 56.6(3) no
C11 C12 C13 C8 45.4(3) no
C11 C12 C13 C14 173.7(2) no
C8 C13 C14 C15 -59.5(3) no
C8 C13 C14 C21 60.6(3) no
C12 C13 C14 C21 -65.0(3) no
C12 C13 C14 C15 174.9(2) no
C21 C14 C15 C16 -54.7(3) no
C13 C14 C21 C20 -121.7(3) no
C13 C14 C21 C22 57.1(4) no
C15 C14 C21 C20 -3.0(3) no
C15 C14 C21 C22 175.7(3) no
C13 C14 C15 C16 69.1(3) no
C14 C15 C16 N19 60.9(3) no
C14 C15 C16 C7 -57.4(3) no
C7 C17 C18 N19 38.0(3) no
N19 C20 C21 C14 55.1(3) no
N19 C20 C21 C22 -123.8(3) no
C20 C21 C22 C23 176.0(3) no
C14 C21 C22 C23 -2.7(6) no
C21 C22 C23 O24 -63.6(5) no
N1A C1A C2A C3A -179.1(3) no
N1A C1A C2A C22A 3.3(4) no
C6A C1A C2A C3A 7.0(4) no
C6A C1A C2A C22A -170.6(3) no
N1A C1A C6A C5A 177.1(3) no
C2A C1A C6A C5A -9.4(5) no
C1A C2A C3A C4A 0.9(5) no
C22A C2A C3A C4A 178.6(3) no
C1A C2A C22A O2A -21.5(5) no
C1A C2A C22A O3A 159.4(3) no
C3A C2A C22A O2A 160.9(3) no
C3A C2A C22A O3A -18.2(4) no
C2A C3A C4A C5A -6.6(5) no
C3A C4A C5A C6A 4.3(5) no
C4A C5A C6A C1A 3.7(5) no
N1A C11A C21A N21A -20.7(5) no
N1A C11A C21A C31A 167.6(3) no
C61A C11A C21A N21A 160.5(3) no
C61A C11A C21A C31A -11.2(4) no
N1A C11A C61A N61A 5.8(4) no
N1A C11A C61A C51A -170.1(3) no
C21A C11A C61A N61A -175.3(3) no
C21A C11A C61A C51A 8.7(4) no
N21A C21A C31A C41A -166.4(3) no
C11A C21A C31A C41A 5.8(5) no
C21A C31A C41A N41A -177.7(3) no
C21A C31A C41A C51A 3.2(5) no
N41A C41A C51A C61A 175.4(3) no
C31A C41A C51A C61A -5.5(5) no
C41A C51A C61A N61A -177.2(3) no
C41A C51A C61A C11A -1.0(5) no
